data_4105504
loop_
_publ_author_name
'Guang-Gang Gao'
'Ping-Shing Cheng'
'Thomas C. W. Mak'

_publ_section_title
;
 Acid-Induced Surface Functionalization of Polyoxometalate by Enclosure in
 a Polyhedral Silver-Alkynyl Cage
;
_journal_name_full 'Journal of the American Chemical Society'
_journal_page_first 18257
_journal_page_last 18259
_journal_paper_doi 10.1021/ja907900b
_journal_volume 131
_journal_year 2009
_chemical_formula_sum 'C146 H188 Ag40 F36 Mo6 O48'
_chemical_formula_weight 8285.34
_chemical_name_systematic
;
 ?
;
_space_group_IT_number 14
_symmetry_cell_setting monoclinic
_symmetry_space_group_name_Hall '-P 2yn'
_symmetry_space_group_name_H-M 'P 1 21/n 1'
_atom_sites_solution_hydrogens geom
_atom_sites_solution_primary direct
_atom_sites_solution_secondary difmap
_audit_creation_method SHELXL-97
_cell_angle_alpha 90.00
_cell_angle_beta 93.970(5)
_cell_angle_gamma 90.00
_cell_formula_units_Z 2
_cell_length_a 22.290(3)
_cell_length_b 20.470(3)
_cell_length_c 27.561(4)
_cell_measurement_reflns_used 3543
_cell_measurement_temperature 296(2)
_cell_measurement_theta_max 27.50
_cell_measurement_theta_min 1.80
_cell_volume 12545(3)
_computing_cell_refinement SAINT(Bruker,2001)
_computing_data_collection APEX2(Bruker,2003)
_computing_data_reduction APEX2(Bruker,2003)
_computing_molecular_graphics DIAMOND
_computing_publication_material 'SHELXL-97 (Sheldrick, 1997)'
_computing_structure_refinement 'SHELXL-97 (Sheldrick, 1997)'
_computing_structure_solution 'SHELXS-97 (Sheldrick, 1997)'
_diffrn_ambient_temperature 296(2)
_diffrn_measured_fraction_theta_full 0.991
_diffrn_measured_fraction_theta_max 0.991
_diffrn_measurement_device_type 'SMART CCD APEX II'
_diffrn_measurement_method '\w and \f'
_diffrn_radiation_monochromator graphite
_diffrn_radiation_source 'fine-focus sealed tube'
_diffrn_radiation_type MoK\a
_diffrn_radiation_wavelength 0.71073
_diffrn_reflns_av_R_equivalents 0.0485
_diffrn_reflns_av_sigmaI/netI 0.0459
_diffrn_reflns_limit_h_max 27
_diffrn_reflns_limit_h_min -27
_diffrn_reflns_limit_k_max 25
_diffrn_reflns_limit_k_min -25
_diffrn_reflns_limit_l_max 32
_diffrn_reflns_limit_l_min -33
_diffrn_reflns_number 115952
_diffrn_reflns_theta_full 26.00
_diffrn_reflns_theta_max 26.00
_diffrn_reflns_theta_min 1.57
_exptl_absorpt_coefficient_mu 3.383
_exptl_absorpt_correction_T_max 0.630
_exptl_absorpt_correction_T_min 0.545
_exptl_absorpt_correction_type multi-scan
_exptl_absorpt_process_details SADABS
_exptl_crystal_colour brown
_exptl_crystal_density_diffrn 2.193
_exptl_crystal_description block
_exptl_crystal_F_000 6866
_exptl_crystal_size_max 0.18
_exptl_crystal_size_mid 0.16
_exptl_crystal_size_min 0.14
_refine_diff_density_max 1.446
_refine_diff_density_min -1.290
_refine_diff_density_rms 0.161
_refine_ls_extinction_method none
_refine_ls_goodness_of_fit_ref 1.025
_refine_ls_hydrogen_treatment constr
_refine_ls_matrix_type full
_refine_ls_number_parameters 952
_refine_ls_number_reflns 24459
_refine_ls_number_restraints 43
_refine_ls_restrained_S_all 1.025
_refine_ls_R_factor_all 0.1127
_refine_ls_R_factor_gt 0.0583
_refine_ls_shift/su_max 0.001
_refine_ls_shift/su_mean 0.000
_refine_ls_structure_factor_coef Fsqd
_refine_ls_weighting_details 'calc w=1/[\s^2^(Fo^2^)+(0.0978P)^2^+49.8709P] where P=(Fo^2^+2Fc^2^)/3'
_refine_ls_weighting_scheme calc
_refine_ls_wR_factor_gt 0.1536
_refine_ls_wR_factor_ref 0.1957
_reflns_number_gt 14304
_reflns_number_total 24459
_reflns_threshold_expression >2sigma(I)
_cod_data_source_file ja907900b_si_002_2.cif
_cod_data_source_block 2
_cod_original_sg_symbol_H-M 'P 21/n'
_cod_database_code 4105504

loop_
_symmetry_equiv_pos_as_xyz
'x, y, z'
'-x+1/2, y+1/2, -z+1/2'
'-x, -y, -z'
'x-1/2, -y-1/2, z-1/2'

loop_
_atom_site_label
_atom_site_type_symbol
_atom_site_fract_x
_atom_site_fract_y
_atom_site_fract_z
_atom_site_U_iso_or_equiv
_atom_site_adp_type
_atom_site_occupancy
_atom_site_symmetry_multiplicity
_atom_site_calc_flag
_atom_site_refinement_flags
Ag1 Ag 0.65880(7) 0.22014(6) 0.43140(5) 0.1170(4) Uani 1 1 d .
Ag2 Ag 0.75578(6) 0.28912(6) 0.49784(5) 0.1072(4) Uani 1 1 d .
Ag3 Ag 0.67119(5) 0.20694(5) 0.54449(4) 0.0836(3) Uani 1 1 d .
Ag4 Ag 0.52338(5) 0.25506(5) 0.38301(4) 0.0884(3) Uani 1 1 d .
Ag5 Ag 0.46637(5) 0.21455(4) 0.48616(3) 0.0737(3) Uani 1 1 d .
Ag6 Ag 0.54570(4) 0.22589(4) 0.57750(3) 0.0731(3) Uani 1 1 d .
Ag7 Ag 0.58007(5) 0.33257(4) 0.64130(3) 0.0781(3) Uani 1 1 d .
Ag8 Ag 0.69839(4) 0.33313(4) 0.59103(4) 0.0736(3) Uani 1 1 d .
Ag9 Ag 0.42249(4) 0.32903(4) 0.43103(3) 0.0641(2) Uani 1 1 d .
Ag10 Ag 0.36795(5) 0.27691(5) 0.52635(4) 0.0852(3) Uani 1 1 d .
Ag11 Ag 0.45285(5) 0.31548(4) 0.61374(3) 0.0766(3) Uani 1 1 d .
Ag12 Ag 0.54307(5) 0.46823(4) 0.68430(3) 0.0785(3) Uani 1 1 d .
Ag13 Ag 0.27936(9) 0.37489(8) 0.42835(6) 0.1478(6) Uani 1 1 d .
Ag14 Ag 0.28207(5) 0.40387(5) 0.52955(5) 0.0922(3) Uani 1 1 d .
Ag15 Ag 0.41080(5) 0.43745(4) 0.66577(4) 0.0838(3) Uani 1 1 d .
Ag16 Ag 0.45764(4) 0.55698(4) 0.62507(3) 0.0651(2) Uani 1 1 d .
Ag17 Ag 0.22062(6) 0.53544(6) 0.40157(6) 0.1151(5) Uani 1 1 d .
Ag18 Ag 0.24763(5) 0.56906(5) 0.50411(5) 0.0884(3) Uani 1 1 d .
Ag19 Ag 0.31791(5) 0.52214(5) 0.60309(4) 0.0910(3) Uani 1 1 d .
Ag20 Ag 0.36478(7) 0.65729(5) 0.63880(5) 0.1085(4) Uani 1 1 d .
Mo1 Mo 0.58141(4) 0.36404(4) 0.48941(3) 0.04367(19) Uani 1 1 d .
Mo2 Mo 0.60814(4) 0.49038(4) 0.56571(3) 0.0465(2) Uani 1 1 d .
Mo3 Mo 0.54087(3) 0.55756(3) 0.46802(3) 0.03939(17) Uani 1 1 d .
O1 O 0.5853(3) 0.2799(3) 0.5042(3) 0.0620(18) Uani 1 1 d .
O2 O 0.6076(3) 0.3976(3) 0.5609(2) 0.0515(16) Uani 1 1 d .
O3 O 0.6529(3) 0.3825(4) 0.4686(3) 0.0634(18) Uani 1 1 d .
O4 O 0.5371(3) 0.3633(3) 0.4335(2) 0.0548(16) Uani 1 1 d .
O5 O 0.5548(3) 0.4679(3) 0.4979(2) 0.0396(13) Uani 1 1 d .
O6 O 0.6816(3) 0.5044(3) 0.5499(3) 0.0628(18) Uani 1 1 d .
O7 O 0.5756(3) 0.5709(3) 0.5393(2) 0.0480(15) Uani 1 1 d .
O8 O 0.6072(3) 0.5736(3) 0.4406(2) 0.0608(17) Uani 1 1 d .
O9 O 0.4943(3) 0.5232(3) 0.4180(2) 0.0478(15) Uani 1 1 d .
O10 O 0.5065(3) 0.6370(3) 0.4739(2) 0.0446(14) Uani 1 1 d .
O11 O 0.6133(3) 0.5056(3) 0.6283(2) 0.0641(19) Uani 1 1 d .
C1 C 0.7294(7) 0.1842(6) 0.4860(6) 0.095(4) Uani 1 1 d .
C2 C 0.7646(7) 0.1435(7) 0.4772(7) 0.109(5) Uani 1 1 d D
C3 C 0.8116(9) 0.0932(10) 0.4644(10) 0.175(10) Uani 1 1 d D
C4 C 0.8461(17) 0.1160(16) 0.4212(14) 0.19(3) Uani 0.50 1 d PD
H4A H 0.8546 0.1618 0.4244 0.288 Uiso 0.50 1 calc PR
H4B H 0.8221 0.1083 0.3915 0.288 Uiso 0.50 1 calc PR
H4C H 0.8831 0.0921 0.4208 0.288 Uiso 0.50 1 calc PR
C5 C 0.856(3) 0.086(4) 0.5085(15) 0.18(4) Uiso 0.25 1 d PD
H5A H 0.8780 0.1261 0.5134 0.275 Uiso 0.50 1 calc PR
H5B H 0.8830 0.0510 0.5033 0.275 Uiso 0.50 1 calc PR
H5C H 0.8341 0.0771 0.5367 0.275 Uiso 0.50 1 calc PR
C6 C 0.782(2) 0.029(2) 0.4521(18) 0.11(2) Uiso 0.25 1 d PD
H6A H 0.7641 0.0117 0.4803 0.171 Uiso 0.25 1 calc PR
H6B H 0.8112 -0.0017 0.4417 0.171 Uiso 0.25 1 calc PR
H6C H 0.7510 0.0348 0.4263 0.171 Uiso 0.25 1 calc PR
C7 C 0.6114(7) 0.2388(6) 0.3592(5) 0.082(4) Uani 1 1 d .
C8 C 0.6303(8) 0.1969(7) 0.3340(5) 0.101(5) Uani 1 1 d .
C9 C 0.6552(10) 0.1455(10) 0.2959(8) 0.144(7) Uiso 1 1 d D
C10 C 0.7192(12) 0.1598(13) 0.2937(10) 0.086(7) Uiso 0.50 1 d P
H10A H 0.7396 0.1523 0.3250 0.128 Uiso 1 1 calc R
H10B H 0.7241 0.2047 0.2846 0.128 Uiso 1 1 calc R
H10C H 0.7358 0.1320 0.2701 0.128 Uiso 1 1 calc R
C11 C 0.6486(15) 0.0806(13) 0.3227(11) 0.104(9) Uiso 0.50 1 d PD
H11A H 0.6067 0.0699 0.3235 0.156 Uiso 0.50 1 calc PR
H11B H 0.6661 0.0845 0.3554 0.156 Uiso 0.50 1 calc PR
H11C H 0.6687 0.0467 0.3061 0.156 Uiso 0.50 1 calc PR
C12 C 0.6153(13) 0.1570(15) 0.2497(8) 0.108(11) Uani 0.50 1 d PD
H12A H 0.5746 0.1454 0.2553 0.163 Uiso 0.50 1 calc PR
H12B H 0.6291 0.1307 0.2240 0.163 Uiso 0.50 1 calc PR
H12C H 0.6169 0.2023 0.2408 0.163 Uiso 0.50 1 calc PR
C13 C 0.4312(5) 0.2294(5) 0.4080(4) 0.068(3) Uani 1 1 d .
C14 C 0.4267(6) 0.1826(5) 0.3814(4) 0.075(3) Uani 1 1 d .
C15 C 0.4173(8) 0.1227(6) 0.3512(6) 0.100(5) Uani 1 1 d .
C16 C 0.4809(17) 0.103(3) 0.3270(19) 0.18(2) Uiso 0.50 1 d PD
H16A H 0.4915 0.1374 0.3052 0.276 Uiso 0.50 1 calc PR
H16B H 0.4757 0.0631 0.3094 0.276 Uiso 0.50 1 calc PR
H16C H 0.5123 0.0984 0.3524 0.276 Uiso 0.50 1 calc PR
C17 C 0.4079(16) 0.0671(16) 0.3816(13) 0.111(10) Uiso 0.50 1 d P
H17A H 0.4025 0.0287 0.3618 0.167 Uiso 0.50 1 calc PR
H17B H 0.3726 0.0740 0.3991 0.167 Uiso 0.50 1 calc PR
H17C H 0.4422 0.0614 0.4043 0.167 Uiso 0.50 1 calc PR
C18 C 0.3786(16) 0.134(2) 0.3081(16) 0.145(14) Uiso 0.50 1 d PD
H18A H 0.3922 0.1721 0.2916 0.218 Uiso 0.50 1 calc PR
H18B H 0.3382 0.1412 0.3170 0.218 Uiso 0.50 1 calc PR
H18C H 0.3795 0.0970 0.2870 0.218 Uiso 0.50 1 calc PR
C19 C 0.4416(6) 0.2177(6) 0.5646(5) 0.074(3) Uani 1 1 d .
C20 C 0.4405(7) 0.1844(6) 0.6006(5) 0.083(4) Uani 1 1 d .
C21 C 0.4307(8) 0.1393(9) 0.6416(6) 0.114(5) Uiso 1 1 d .
C22 C 0.3671(16) 0.1089(14) 0.6313(12) 0.114(11) Uani 0.50 1 d P
H22A H 0.3591 0.0792 0.6569 0.172 Uiso 0.50 1 calc PR
H22B H 0.3656 0.0858 0.6009 0.172 Uiso 0.50 1 calc PR
H22C H 0.3375 0.1430 0.6296 0.172 Uiso 0.50 1 calc PR
C23 C 0.4742(14) 0.0841(14) 0.6380(11) 0.094(8) Uiso 0.50 1 d P
H23A H 0.4693 0.0537 0.6640 0.141 Uiso 0.50 1 calc PR
H23B H 0.5145 0.1008 0.6405 0.141 Uiso 0.50 1 calc PR
H23C H 0.4667 0.0623 0.6073 0.141 Uiso 0.50 1 calc PR
C24 C 0.4380(16) 0.1763(16) 0.6884(12) 0.110(10) Uiso 0.50 1 d P
H24A H 0.4317 0.1473 0.7150 0.164 Uiso 0.50 1 calc PR
H24B H 0.4090 0.2111 0.6880 0.164 Uiso 0.50 1 calc PR
H24C H 0.4778 0.1942 0.6923 0.164 Uiso 0.50 1 calc PR
C25 C 0.6364(6) 0.2468(6) 0.6188(4) 0.076(3) Uani 1 1 d .
C26 C 0.6679(6) 0.2053(6) 0.6391(5) 0.084(4) Uani 1 1 d .
C27 C 0.7013(11) 0.1524(11) 0.6659(8) 0.143(7) Uiso 1 1 d .
C28 C 0.667(2) 0.127(2) 0.6993(18) 0.165(17) Uiso 0.50 1 d P
H28A H 0.6880 0.0928 0.7167 0.247 Uiso 0.50 1 calc PR
H28B H 0.6304 0.1099 0.6832 0.247 Uiso 0.50 1 calc PR
H28C H 0.6565 0.1608 0.7216 0.247 Uiso 0.50 1 calc PR
C29 C 0.765(2) 0.170(3) 0.6765(19) 0.177(19) Uiso 0.50 1 d P
H29A H 0.7854 0.1352 0.6935 0.265 Uiso 0.50 1 calc PR
H29B H 0.7670 0.2090 0.6963 0.265 Uiso 0.50 1 calc PR
H29C H 0.7829 0.1786 0.6466 0.265 Uiso 0.50 1 calc PR
C30 C 0.716(2) 0.097(2) 0.6338(16) 0.147(14) Uiso 0.50 1 d P
H30A H 0.7374 0.0642 0.6527 0.221 Uiso 0.50 1 calc PR
H30B H 0.7403 0.1126 0.6089 0.221 Uiso 0.50 1 calc PR
H30C H 0.6793 0.0789 0.6191 0.221 Uiso 0.50 1 calc PR
C31 C 0.2812(6) 0.3107(7) 0.4902(6) 0.094(4) Uani 1 1 d .
C32 C 0.2628(7) 0.2548(7) 0.4858(9) 0.128(7) Uani 1 1 d D
C33 C 0.2375(11) 0.1878(10) 0.4706(14) 0.133(15) Uani 0.50 1 d PD
C34 C 0.1781(19) 0.180(4) 0.493(3) 0.21(5) Uiso 0.25 1 d PD
H34A H 0.1503 0.2122 0.4801 0.322 Uiso 0.50 1 calc PR
H34B H 0.1840 0.1851 0.5277 0.322 Uiso 0.50 1 calc PR
H34C H 0.1623 0.1371 0.4858 0.322 Uiso 0.50 1 calc PR
C35 C 0.2832(16) 0.1383(19) 0.4894(15) 0.148(15) Uiso 0.50 1 d PD
H35A H 0.3220 0.1499 0.4789 0.222 Uiso 0.50 1 calc PR
H35B H 0.2721 0.0959 0.4770 0.222 Uiso 0.50 1 calc PR
H35C H 0.2849 0.1376 0.5243 0.222 Uiso 0.50 1 calc PR
C36 C 0.228(3) 0.183(5) 0.4149(14) 0.22(5) Uiso 0.25 1 d PD
H36A H 0.1986 0.2145 0.4033 0.335 Uiso 0.50 1 calc PR
H36B H 0.2145 0.1399 0.4060 0.335 Uiso 0.50 1 calc PR
H36C H 0.2654 0.1917 0.4007 0.335 Uiso 0.50 1 calc PR
C37 C 0.4938(6) 0.3666(5) 0.6790(4) 0.072(3) Uani 1 1 d .
C38 C 0.4970(8) 0.3631(6) 0.7217(4) 0.090(4) Uani 1 1 d .
C39 C 0.5038(11) 0.3515(11) 0.7767(8) 0.150(7) Uiso 1 1 d D
C40 C 0.4402(14) 0.331(2) 0.7861(18) 0.167(17) Uiso 0.50 1 d PD
H40A H 0.4376 0.3233 0.8203 0.251 Uiso 0.50 1 calc PR
H40B H 0.4299 0.2921 0.7683 0.251 Uiso 0.50 1 calc PR
H40C H 0.4127 0.3655 0.7759 0.251 Uiso 0.50 1 calc PR
C41 C 0.5305(18) 0.4129(16) 0.8009(14) 0.137(13) Uiso 0.50 1 d PD
H41A H 0.5707 0.4191 0.7914 0.205 Uiso 0.50 1 calc PR
H41B H 0.5312 0.4082 0.8356 0.205 Uiso 0.50 1 calc PR
H41C H 0.5064 0.4500 0.7909 0.205 Uiso 0.50 1 calc PR
C42 C 0.5612(18) 0.316(3) 0.793(2) 0.19(2) Uiso 0.50 1 d PD
H42A H 0.5950 0.3391 0.7813 0.289 Uiso 0.50 1 calc PR
H42B H 0.5601 0.2726 0.7790 0.289 Uiso 0.50 1 calc PR
H42C H 0.5652 0.3132 0.8274 0.289 Uiso 0.50 1 calc PR
C43 C 0.2158(6) 0.6342(6) 0.4445(6) 0.084(4) Uani 1 1 d .
C44 C 0.1705(7) 0.6473(7) 0.4185(6) 0.100(4) Uani 1 1 d .
C45 C 0.1120(8) 0.6677(9) 0.3869(9) 0.149(8) Uani 1 1 d D
C46 C 0.1216(15) 0.6577(16) 0.3331(11) 0.107(9) Uiso 0.50 1 d P
H46A H 0.0861 0.6706 0.3138 0.160 Uiso 1 1 calc R
H46B H 0.1299 0.6125 0.3272 0.160 Uiso 1 1 calc R
H46C H 0.1550 0.6838 0.3243 0.160 Uiso 1 1 calc R
C47 C 0.0616(12) 0.6236(13) 0.4024(10) 0.096(8) Uiso 0.50 1 d PD
H47A H 0.0251 0.6336 0.3833 0.144 Uiso 1 1 calc R
H47B H 0.0558 0.6308 0.4362 0.144 Uiso 1 1 calc R
H47C H 0.0722 0.5788 0.3975 0.144 Uiso 1 1 calc R
C48 C 0.1048(14) 0.7398(11) 0.3984(15) 0.129(13) Uani 0.50 1 d PD
H48A H 0.0706 0.7570 0.3794 0.193 Uiso 0.50 1 calc PR
H48B H 0.1403 0.7630 0.3907 0.193 Uiso 0.50 1 calc PR
H48C H 0.0989 0.7449 0.4323 0.193 Uiso 0.50 1 calc PR
C49 C 0.2380(6) 0.4911(6) 0.5615(5) 0.085(4) Uani 1 1 d .
C50 C 0.1867(7) 0.4778(7) 0.5513(6) 0.100(5) Uani 1 1 d .
C51 C 0.1197(11) 0.4618(11) 0.5371(8) 0.154(8) Uiso 1 1 d D
C52 C 0.087(4) 0.509(2) 0.5619(16) 0.16(3) Uiso 0.25 1 d PD
H52A H 0.0451 0.5036 0.5544 0.239 Uiso 0.25 1 calc PR
H52B H 0.0990 0.5523 0.5519 0.239 Uiso 0.25 1 calc PR
H52C H 0.0962 0.5049 0.5963 0.239 Uiso 0.25 1 calc PR
C53 C 0.1079(19) 0.4627(18) 0.4816(9) 0.144(14) Uiso 0.50 1 d PD
H53A H 0.1308 0.4272 0.4697 0.216 Uiso 0.50 1 d PR
H53B H 0.1195 0.5027 0.4667 0.216 Uiso 0.50 1 d PR
H53C H 0.0658 0.4550 0.4737 0.216 Uiso 0.50 1 d PR
C54 C 0.114(2) 0.3909(14) 0.5540(13) 0.159(16) Uiso 0.50 1 d PD
H54A H 0.1472 0.3659 0.5439 0.239 Uiso 0.50 1 calc PR
H54B H 0.0770 0.3727 0.5398 0.239 Uiso 0.50 1 calc PR
H54C H 0.1136 0.3898 0.5888 0.239 Uiso 0.50 1 calc PR
C55 C 0.3780(6) 0.5476(6) 0.6666(5) 0.079(4) Uani 1 1 d .
C56 C 0.3542(7) 0.5562(6) 0.7041(5) 0.088(4) Uani 1 1 d .
C57 C 0.3217(11) 0.5619(10) 0.7514(9) 0.153(8) Uiso 1 1 d D
C58 C 0.3480(19) 0.5090(17) 0.7849(14) 0.145(14) Uiso 0.50 1 d PD
H58A H 0.3279 0.5093 0.8146 0.218 Uiso 0.50 1 calc PR
H58B H 0.3901 0.5170 0.7920 0.218 Uiso 0.50 1 calc PR
H58C H 0.3426 0.4672 0.7694 0.218 Uiso 0.50 1 calc PR
C59 C 0.3136(14) 0.6347(12) 0.7620(11) 0.100(9) Uiso 0.50 1 d PD
H59A H 0.2922 0.6396 0.7909 0.150 Uiso 0.50 1 calc PR
H59B H 0.2911 0.6549 0.7351 0.150 Uiso 0.50 1 calc PR
H59C H 0.3523 0.6552 0.7667 0.150 Uiso 0.50 1 calc PR
C60 C 0.2631(19) 0.535(2) 0.7393(15) 0.137(13) Uiso 0.50 1 d P
H60A H 0.2399 0.5360 0.7674 0.206 Uiso 0.50 1 calc PR
H60B H 0.2671 0.4902 0.7289 0.206 Uiso 0.50 1 calc PR
H60C H 0.2430 0.5597 0.7136 0.206 Uiso 0.50 1 calc PR
C61 C 0.7989(10) 0.3234(9) 0.3968(7) 0.120(6) Uiso 1 1 d D
C62 C 0.839(2) 0.326(3) 0.3539(16) 0.157(16) Uiso 0.50 1 d PD
F1 F 0.8198(16) 0.3071(17) 0.3163(14) 0.207(12) Uiso 0.50 1 d P
F2 F 0.886(2) 0.285(3) 0.3651(18) 0.156(16) Uiso 0.25 1 d P
F3A F 0.8902(17) 0.3491(18) 0.3611(13) 0.103(10) Uiso 0.25 1 d P
F3B F 0.8587(19) 0.380(2) 0.3416(15) 0.120(11) Uiso 0.25 1 d P
O12 O 0.8238(7) 0.3119(8) 0.4336(6) 0.158(5) Uiso 1 1 d .
O13 O 0.7468(9) 0.3365(12) 0.3839(12) 0.144(10) Uani 0.50 1 d P
C63 C 0.6938(9) 0.4165(8) 0.6950(6) 0.094(5) Uani 1 1 d D
C64 C 0.7193(13) 0.4655(12) 0.7328(9) 0.174(9) Uiso 1 1 d D
F4 F 0.6793(10) 0.5105(11) 0.7454(8) 0.131(6) Uiso 0.50 1 d P
F5 F 0.7747(12) 0.4806(12) 0.7275(8) 0.159(8) Uiso 0.50 1 d PD
F6 F 0.7289(11) 0.4337(11) 0.7747(8) 0.151(8) Uiso 0.50 1 d PD
O14 O 0.6433(6) 0.3934(6) 0.7024(3) 0.106(3) Uani 1 1 d .
O15 O 0.7246(6) 0.4048(5) 0.6607(5) 0.113(4) Uani 1 1 d .
C65 C 0.5691(6) 0.1026(5) 0.5038(5) 0.077(3) Uani 1 1 d D
C66 C 0.5994(8) 0.0398(7) 0.4886(6) 0.096(4) Uani 1 1 d D
F7 F 0.6202(6) 0.0455(6) 0.4445(5) 0.152(4) Uiso 1 1 d .
F8 F 0.5610(6) -0.0093(4) 0.4825(6) 0.187(6) Uani 1 1 d .
F9 F 0.6475(6) 0.0218(6) 0.5141(5) 0.169(5) Uani 1 1 d .
O16 O 0.5842(5) 0.1216(4) 0.5447(4) 0.090(3) Uani 1 1 d .
O17 O 0.5338(5) 0.1285(5) 0.4720(4) 0.110(3) Uani 1 1 d .
C67 C 0.5314(7) 0.6130(6) 0.7174(5) 0.088(4) Uani 1 1 d D
C68 C 0.5333(15) 0.6691(13) 0.7569(10) 0.180(10) Uiso 1 1 d D
F11 F 0.5859(11) 0.6672(11) 0.7830(9) 0.147(7) Uiso 0.50 1 d P
F10 F 0.4952(13) 0.6644(14) 0.7849(11) 0.171(9) Uiso 0.50 1 d P
F12 F 0.5253(10) 0.7260(11) 0.7401(8) 0.135(7) Uiso 0.50 1 d P
O18 O 0.5216(5) 0.6297(5) 0.6751(3) 0.098(3) Uani 1 1 d .
O19 O 0.5396(6) 0.5565(5) 0.7357(4) 0.115(4) Uani 1 1 d .
C69 C 0.2469(9) 0.3009(12) 0.6479(10) 0.152(8) Uiso 1 1 d D
C70 C 0.3096(7) 0.3341(8) 0.6495(6) 0.097(5) Uani 1 1 d D
F13 F 0.2470(10) 0.2618(12) 0.6849(9) 0.146(7) Uiso 0.50 1 d P
F14 F 0.2296(10) 0.2765(11) 0.6103(9) 0.140(7) Uiso 0.50 1 d P
F15 F 0.2058(10) 0.3366(10) 0.6587(7) 0.124(6) Uiso 0.50 1 d P
O20 O 0.3203(6) 0.3815(6) 0.6760(5) 0.140(5) Uani 1 1 d .
O21 O 0.3430(6) 0.3095(6) 0.6193(4) 0.126(4) Uani 1 1 d .
C71 C 0.1552(12) 0.4200(11) 0.3621(9) 0.151(8) Uiso 1 1 d D
C72 C 0.1371(15) 0.3507(12) 0.3528(12) 0.162(17) Uiso 0.50 1 d PD
F16 F 0.1763(12) 0.3109(17) 0.3402(11) 0.108(10) Uiso 0.25 1 d PD
F17 F 0.1143(17) 0.321(2) 0.3882(11) 0.154(16) Uiso 0.25 1 d PD
F18 F 0.0941(15) 0.346(2) 0.3185(12) 0.144(14) Uiso 0.25 1 d PD
O22 O 0.2049(10) 0.4297(10) 0.3843(8) 0.105(6) Uiso 0.50 1 d P
O23 O 0.1260(14) 0.4712(16) 0.3502(11) 0.156(10) Uiso 0.50 1 d P
O24 O 0.3354(5) 0.3735(5) 0.3630(4) 0.114(3) Uani 1 1 d .
H24D H 0.3338 0.4176 0.3501 0.137 Uiso 1 1 d R
C73 C 0.3244(10) 0.3317(11) 0.3203(8) 0.144(7) Uiso 1 1 d .
H73A H 0.3536 0.3410 0.2972 0.216 Uiso 1 1 calc R
H73B H 0.2848 0.3398 0.3057 0.216 Uiso 1 1 calc R
H73C H 0.3277 0.2867 0.3299 0.216 Uiso 1 1 calc R

loop_
_atom_site_aniso_label
_atom_site_aniso_U_11
_atom_site_aniso_U_22
_atom_site_aniso_U_33
_atom_site_aniso_U_23
_atom_site_aniso_U_13
_atom_site_aniso_U_12
Ag1 0.1514(12) 0.0890(8) 0.1087(9) -0.0020(7) -0.0043(8) 0.0265(8)
Ag2 0.1077(9) 0.0733(7) 0.1433(11) -0.0112(7) 0.0284(8) -0.0094(6)
Ag3 0.0877(7) 0.0618(5) 0.1019(7) -0.0006(5) 0.0100(6) 0.0100(5)
Ag4 0.0926(7) 0.0859(7) 0.0892(7) -0.0314(5) 0.0231(6) -0.0100(6)
Ag5 0.0916(7) 0.0636(5) 0.0653(5) -0.0009(4) 0.0014(5) 0.0057(5)
Ag6 0.0815(6) 0.0666(5) 0.0705(5) -0.0072(4) 0.0016(5) 0.0016(4)
Ag7 0.1010(8) 0.0625(5) 0.0703(6) -0.0074(4) 0.0017(5) 0.0006(5)
Ag8 0.0648(6) 0.0610(5) 0.0928(6) 0.0033(4) -0.0104(5) 0.0030(4)
Ag9 0.0778(6) 0.0423(4) 0.0707(5) -0.0114(3) -0.0052(4) -0.0017(4)
Ag10 0.0750(7) 0.0767(6) 0.1045(8) 0.0040(5) 0.0095(5) 0.0013(5)
Ag11 0.1038(8) 0.0550(5) 0.0717(6) -0.0055(4) 0.0115(5) -0.0043(5)
Ag12 0.1125(8) 0.0554(5) 0.0668(5) -0.0009(4) -0.0006(5) -0.0012(5)
Ag13 0.1963(17) 0.1130(11) 0.1335(12) -0.0015(9) 0.0083(11) -0.0525(11)
Ag14 0.0753(7) 0.0721(6) 0.1309(9) -0.0123(6) 0.0193(6) -0.0044(5)
Ag15 0.1163(8) 0.0532(5) 0.0856(6) 0.0049(4) 0.0343(6) 0.0053(5)
Ag16 0.0874(6) 0.0577(4) 0.0525(4) 0.0002(4) 0.0212(4) 0.0034(4)
Ag17 0.0932(8) 0.0800(7) 0.1663(12) -0.0151(7) -0.0331(8) -0.0030(6)
Ag18 0.0643(6) 0.0747(6) 0.1255(9) 0.0125(6) 0.0020(6) 0.0014(5)
Ag19 0.0774(7) 0.0853(7) 0.1111(8) -0.0097(6) 0.0109(6) -0.0022(5)
Ag20 0.1390(11) 0.0542(5) 0.1409(10) 0.0032(6) 0.0732(9) 0.0085(6)
Mo1 0.0474(5) 0.0365(4) 0.0472(4) -0.0031(3) 0.0038(3) 0.0055(3)
Mo2 0.0484(5) 0.0404(4) 0.0491(4) -0.0022(3) -0.0075(4) 0.0028(3)
Mo3 0.0440(4) 0.0350(4) 0.0396(4) 0.0021(3) 0.0065(3) -0.0005(3)
O1 0.077(5) 0.041(3) 0.067(4) -0.004(3) -0.002(4) 0.007(3)
O2 0.059(4) 0.043(3) 0.050(4) 0.005(3) -0.013(3) 0.005(3)
O3 0.050(4) 0.064(4) 0.077(5) -0.005(4) 0.010(3) -0.004(3)
O4 0.071(5) 0.048(4) 0.045(3) -0.004(3) 0.007(3) 0.002(3)
O5 0.044(3) 0.034(3) 0.041(3) -0.003(2) 0.004(2) 0.002(2)
O6 0.055(4) 0.054(4) 0.078(5) -0.004(3) -0.008(4) 0.002(3)
O7 0.055(4) 0.040(3) 0.049(3) -0.004(3) 0.002(3) -0.004(3)
O8 0.062(5) 0.065(4) 0.057(4) 0.003(3) 0.020(3) -0.006(3)
O9 0.061(4) 0.046(3) 0.037(3) 0.000(3) 0.005(3) 0.003(3)
O10 0.047(4) 0.035(3) 0.052(3) 0.003(3) 0.003(3) -0.006(3)
O11 0.079(5) 0.057(4) 0.053(4) -0.004(3) -0.018(4) 0.007(4)
C1 0.107(11) 0.059(7) 0.120(11) -0.006(7) 0.009(9) 0.003(7)
C2 0.095(11) 0.064(8) 0.170(16) -0.008(9) 0.034(10) 0.027(8)
C3 0.112(16) 0.16(2) 0.26(3) 0.00(2) 0.076(18) 0.040(15)
C4 0.15(4) 0.10(3) 0.34(7) 0.00(3) 0.19(5) 0.03(2)
C7 0.100(10) 0.065(7) 0.086(9) -0.007(6) 0.031(7) -0.004(7)
C8 0.147(14) 0.066(8) 0.097(10) -0.021(7) 0.058(10) -0.013(8)
C12 0.12(2) 0.13(3) 0.082(18) -0.059(18) 0.041(17) -0.04(2)
C13 0.073(8) 0.051(6) 0.077(7) -0.008(5) -0.005(6) -0.004(5)
C14 0.088(9) 0.055(6) 0.079(8) -0.012(6) -0.013(6) -0.013(6)
C15 0.121(12) 0.054(7) 0.125(12) -0.026(7) 0.012(10) -0.014(7)
C19 0.087(9) 0.059(7) 0.078(8) -0.008(6) 0.016(7) -0.008(6)
C20 0.132(12) 0.049(6) 0.071(8) -0.001(6) 0.026(8) -0.015(7)
C22 0.15(3) 0.083(19) 0.12(2) 0.051(18) 0.05(2) -0.025(19)
C25 0.094(9) 0.054(6) 0.076(8) 0.008(6) -0.013(7) -0.003(6)
C26 0.100(10) 0.074(8) 0.074(8) 0.021(6) -0.017(7) -0.004(7)
C31 0.078(9) 0.076(9) 0.127(12) 0.001(8) 0.002(8) -0.004(7)
C32 0.071(10) 0.076(10) 0.24(2) -0.035(11) 0.026(11) -0.017(8)
C33 0.049(16) 0.09(2) 0.26(5) -0.04(3) 0.02(2) -0.020(14)
C37 0.105(10) 0.046(6) 0.065(7) 0.003(5) 0.005(6) -0.003(6)
C38 0.157(14) 0.071(8) 0.045(7) 0.015(6) 0.019(7) 0.002(8)
C43 0.062(8) 0.070(8) 0.118(11) 0.007(7) -0.013(7) 0.000(6)
C44 0.079(10) 0.094(10) 0.126(12) 0.021(9) 0.011(9) 0.005(8)
C45 0.101(14) 0.124(15) 0.22(2) 0.031(15) -0.036(14) 0.034(11)
C48 0.09(2) 0.10(2) 0.19(4) 0.00(2) -0.01(2) 0.074(19)
C49 0.068(9) 0.076(8) 0.114(11) -0.016(7) 0.020(8) -0.005(7)
C50 0.062(9) 0.094(10) 0.145(14) -0.001(9) 0.012(9) -0.021(7)
C55 0.110(10) 0.059(7) 0.073(8) -0.005(5) 0.048(7) -0.005(6)
C56 0.120(11) 0.063(7) 0.086(9) -0.007(6) 0.053(8) 0.000(7)
O13 0.050(12) 0.131(18) 0.26(3) -0.055(19) 0.052(15) -0.001(11)
C63 0.101(13) 0.093(11) 0.082(10) -0.009(8) -0.033(10) 0.009(9)
O14 0.133(10) 0.108(8) 0.074(6) -0.004(5) -0.021(6) 0.015(7)
O15 0.111(9) 0.103(8) 0.120(9) -0.027(7) -0.036(7) 0.008(6)
C65 0.092(10) 0.054(6) 0.088(9) -0.001(6) 0.019(8) 0.010(6)
C66 0.117(13) 0.076(9) 0.098(11) 0.012(8) 0.015(9) 0.013(9)
F8 0.178(11) 0.059(5) 0.334(19) -0.052(8) 0.090(11) -0.015(6)
F9 0.154(10) 0.128(8) 0.220(13) -0.054(9) -0.020(9) 0.058(8)
O16 0.115(7) 0.070(5) 0.085(6) -0.014(5) -0.002(5) 0.006(5)
O17 0.153(10) 0.087(6) 0.085(6) -0.019(5) -0.014(6) 0.049(7)
C67 0.127(12) 0.063(8) 0.076(9) -0.024(7) 0.007(8) -0.009(8)
O18 0.148(9) 0.083(6) 0.063(5) 0.005(4) -0.005(5) -0.028(6)
O19 0.179(11) 0.075(6) 0.086(6) -0.020(5) -0.015(7) 0.013(7)
C70 0.103(12) 0.081(9) 0.114(12) 0.024(9) 0.057(10) -0.019(8)
O20 0.148(11) 0.097(8) 0.183(12) -0.040(8) 0.075(9) -0.026(8)
O21 0.129(10) 0.141(10) 0.116(8) -0.014(7) 0.056(8) -0.027(8)
O24 0.125(9) 0.098(7) 0.116(8) -0.029(6) -0.017(7) -0.014(6)

loop_
_atom_type_symbol
_atom_type_description
_atom_type_scat_dispersion_real
_atom_type_scat_dispersion_imag
_atom_type_scat_source
Ag Ag -0.8971 1.1015 'International Tables Vol C Tables 4.2.6.8 and 6.1.1.4'
Mo Mo -1.6832 0.6857 'International Tables Vol C Tables 4.2.6.8 and 6.1.1.4'
O O 0.0106 0.0060 'International Tables Vol C Tables 4.2.6.8 and 6.1.1.4'
C C 0.0033 0.0016 'International Tables Vol C Tables 4.2.6.8 and 6.1.1.4'
F F 0.0171 0.0103 'International Tables Vol C Tables 4.2.6.8 and 6.1.1.4'
H H 0.0000 0.0000 'International Tables Vol C Tables 4.2.6.8 and 6.1.1.4'

loop_
_geom_angle_atom_site_label_1
_geom_angle_atom_site_label_2
_geom_angle_atom_site_label_3
_geom_angle
_geom_angle_site_symmetry_1
_geom_angle_site_symmetry_3
C7 Ag1 C1 158.9(5) . .
C7 Ag1 Ag2 136.5(3) . .
C1 Ag1 Ag2 46.7(3) . .
C7 Ag1 Ag3 156.0(4) . .
C1 Ag1 Ag3 44.5(4) . .
Ag2 Ag1 Ag3 55.65(4) . .
C7 Ag1 Ag20 43.4(3) . 3_666
C1 Ag1 Ag20 138.5(4) . 3_666
Ag2 Ag1 Ag20 94.56(5) . 3_666
Ag3 Ag1 Ag20 132.32(5) . 3_666
C7 Ag1 Ag4 40.0(4) . .
C1 Ag1 Ag4 158.6(4) . .
Ag2 Ag1 Ag4 136.70(5) . .
Ag3 Ag1 Ag4 116.00(6) . .
Ag20 Ag1 Ag4 58.38(4) 3_666 .
C1 Ag2 C43 144.4(5) . 3_666
C1 Ag2 O12 104.2(6) . .
C43 Ag2 O12 102.4(5) 3_666 .
C1 Ag2 Ag3 48.4(4) . .
C43 Ag2 Ag3 104.3(4) 3_666 .
O12 Ag2 Ag3 152.3(4) . .
C1 Ag2 Ag18 161.4(4) . 3_666
C43 Ag2 Ag18 48.2(3) 3_666 3_666
O12 Ag2 Ag18 79.2(4) . 3_666
Ag3 Ag2 Ag18 124.91(5) . 3_666
C1 Ag2 Ag1 46.3(4) . .
C43 Ag2 Ag1 151.2(3) 3_666 .
O12 Ag2 Ag1 95.8(4) . .
Ag3 Ag2 Ag1 62.95(4) . .
Ag18 Ag2 Ag1 115.54(6) 3_666 .
C1 Ag2 Ag8 106.3(4) . .
C43 Ag2 Ag8 48.1(4) 3_666 .
O12 Ag2 Ag8 149.1(4) . .
Ag3 Ag2 Ag8 58.60(4) . .
Ag18 Ag2 Ag8 73.23(4) 3_666 .
Ag1 Ag2 Ag8 108.36(5) . .
C1 Ag3 C25 161.9(5) . .
C1 Ag3 C26 142.3(5) . .
C25 Ag3 C26 27.6(4) . .
C1 Ag3 Ag2 50.1(4) . .
C25 Ag3 Ag2 116.3(3) . .
C26 Ag3 Ag2 121.0(3) . .
C1 Ag3 Ag8 113.2(4) . .
C25 Ag3 Ag8 52.5(3) . .
C26 Ag3 Ag8 66.0(3) . .
Ag2 Ag3 Ag8 63.92(4) . .
C1 Ag3 Ag6 148.9(4) . .
C25 Ag3 Ag6 48.4(3) . .
C26 Ag3 Ag6 67.1(3) . .
Ag2 Ag3 Ag6 134.70(5) . .
Ag8 Ag3 Ag6 85.57(4) . .
C1 Ag3 Ag1 45.5(4) . .
C25 Ag3 Ag1 144.8(3) . .
C26 Ag3 Ag1 172.1(3) . .
Ag2 Ag3 Ag1 61.41(5) . .
Ag8 Ag3 Ag1 111.24(5) . .
Ag6 Ag3 Ag1 105.63(5) . .
C7 Ag4 C13 157.6(4) . .
C7 Ag4 C14 132.8(4) . .
C13 Ag4 C14 27.5(4) . .
C7 Ag4 Ag9 157.0(3) . .
C13 Ag4 Ag9 44.2(3) . .
C14 Ag4 Ag9 70.2(3) . .
C7 Ag4 Ag20 43.8(3) . 3_666
C13 Ag4 Ag20 158.4(3) . 3_666
C14 Ag4 Ag20 168.1(3) . 3_666
Ag9 Ag4 Ag20 114.25(4) . 3_666
C7 Ag4 Ag1 41.9(4) . .
C13 Ag4 Ag1 130.5(3) . .
C14 Ag4 Ag1 128.0(3) . .
Ag9 Ag4 Ag1 127.43(4) . .
Ag20 Ag4 Ag1 59.17(4) 3_666 .
C7 Ag4 Ag5 129.9(4) . .
C13 Ag4 Ag5 43.2(3) . .
C14 Ag4 Ag5 60.4(3) . .
Ag9 Ag4 Ag5 54.40(3) . .
Ag20 Ag4 Ag5 131.45(5) 3_666 .
Ag1 Ag4 Ag5 89.62(4) . .
C13 Ag5 C19 144.4(5) . .
C13 Ag5 O17 97.2(4) . .
C19 Ag5 O17 112.2(4) . .
C13 Ag5 Ag10 94.9(3) . .
C19 Ag5 Ag10 50.8(3) . .
O17 Ag5 Ag10 156.8(3) . .
C13 Ag5 Ag9 46.9(3) . .
C19 Ag5 Ag9 112.2(3) . .
O17 Ag5 Ag9 134.8(3) . .
Ag10 Ag5 Ag9 66.50(4) . .
C13 Ag5 Ag6 160.0(3) . .
C19 Ag5 Ag6 50.4(3) . .
O17 Ag5 Ag6 81.4(2) . .
Ag10 Ag5 Ag6 93.72(4) . .
Ag9 Ag5 Ag6 122.24(4) . .
C13 Ag5 Ag4 43.4(3) . .
C19 Ag5 Ag4 161.4(3) . .
O17 Ag5 Ag4 76.0(3) . .
Ag10 Ag5 Ag4 125.40(4) . .
Ag9 Ag5 Ag4 59.06(3) . .
Ag6 Ag5 Ag4 117.80(4) . .
C25 Ag6 C19 157.7(5) . .
C25 Ag6 O16 91.5(4) . .
C19 Ag6 O16 104.3(4) . .
C25 Ag6 O1 88.3(4) . .
C19 Ag6 O1 108.1(4) . .
O16 Ag6 O1 86.3(3) . .
C25 Ag6 C20 135.7(4) . .
C19 Ag6 C20 27.4(4) . .
O16 Ag6 C20 98.5(4) . .
O1 Ag6 C20 135.1(4) . .
C25 Ag6 Ag7 50.6(3) . .
C19 Ag6 Ag7 111.6(3) . .
O16 Ag6 Ag7 142.0(2) . .
O1 Ag6 Ag7 93.66(15) . .
C20 Ag6 Ag7 107.7(3) . .
C25 Ag6 Ag5 152.2(3) . .
C19 Ag6 Ag5 48.7(3) . .
O16 Ag6 Ag5 80.0(2) . .
O1 Ag6 Ag5 64.99(17) . .
C20 Ag6 Ag5 72.0(3) . .
Ag7 Ag6 Ag5 133.84(4) . .
C25 Ag6 Ag11 109.1(3) . .
C19 Ag6 Ag11 52.4(3) . .
O16 Ag6 Ag11 155.5(2) . .
O1 Ag6 Ag11 106.77(15) . .
C20 Ag6 Ag11 57.6(3) . .
Ag7 Ag6 Ag11 59.38(3) . .
Ag5 Ag6 Ag11 86.91(4) . .
C25 Ag6 Ag3 51.0(3) . .
C19 Ag6 Ag3 151.3(3) . .
O16 Ag6 Ag3 55.4(2) . .
O1 Ag6 Ag3 55.36(16) . .
C20 Ag6 Ag3 153.6(3) . .
Ag7 Ag6 Ag3 93.93(4) . .
Ag5 Ag6 Ag3 104.03(4) . .
Ag11 Ag6 Ag3 148.79(4) . .
C25 Ag7 C37 146.5(4) . .
C25 Ag7 O14 106.1(4) . .
C37 Ag7 O14 89.7(4) . .
C25 Ag7 Ag6 51.3(3) . .
C37 Ag7 Ag6 107.7(3) . .
O14 Ag7 Ag6 156.9(3) . .
C25 Ag7 Ag11 112.6(3) . .
C37 Ag7 Ag11 48.6(3) . .
O14 Ag7 Ag11 138.0(3) . .
Ag6 Ag7 Ag11 62.26(3) . .
C25 Ag7 Ag8 50.9(3) . .
C37 Ag7 Ag8 162.5(3) . .
O14 Ag7 Ag8 80.6(3) . .
Ag6 Ag7 Ag8 85.84(4) . .
Ag11 Ag7 Ag8 137.52(4) . .
C25 Ag7 Ag12 161.5(3) . .
C37 Ag7 Ag12 47.9(3) . .
O14 Ag7 Ag12 56.6(3) . .
Ag6 Ag7 Ag12 146.51(5) . .
Ag11 Ag7 Ag12 85.89(4) . .
Ag8 Ag7 Ag12 115.01(4) . .
C43 Ag8 C25 149.4(5) 3_666 .
C43 Ag8 O15 90.0(5) 3_666 .
C25 Ag8 O15 107.6(5) . .
C43 Ag8 O2 112.4(4) 3_666 .
C25 Ag8 O2 91.4(3) . .
O15 Ag8 O2 95.0(3) . .
C43 Ag8 Ag3 102.9(3) 3_666 .
C25 Ag8 Ag3 52.0(3) . .
O15 Ag8 Ag3 154.2(3) . .
O2 Ag8 Ag3 100.47(14) . .
C43 Ag8 Ag7 163.4(3) 3_666 .
C25 Ag8 Ag7 47.2(3) . .
O15 Ag8 Ag7 79.3(3) . .
O2 Ag8 Ag7 56.73(15) . .
Ag3 Ag8 Ag7 92.08(4) . .
C43 Ag8 Ag2 47.7(4) 3_666 .
C25 Ag8 Ag2 109.4(3) . .
O15 Ag8 Ag2 137.4(3) . .
O2 Ag8 Ag2 104.49(15) . .
Ag3 Ag8 Ag2 57.49(4) . .
Ag7 Ag8 Ag2 142.74(4) . .
C43 Ag8 Ag17 46.5(3) 3_666 3_666
C25 Ag8 Ag17 157.2(3) . 3_666
O15 Ag8 Ag17 49.7(3) . 3_666
O2 Ag8 Ag17 90.97(15) . 3_666
Ag3 Ag8 Ag17 149.08(5) . 3_666
Ag7 Ag8 Ag17 117.92(4) . 3_666
Ag2 Ag8 Ag17 91.93(5) . 3_666
C13 Ag9 O7 172.5(4) . 3_666
C13 Ag9 Ag5 50.1(3) . .
O7 Ag9 Ag5 123.65(16) 3_666 .
C13 Ag9 Ag4 47.4(3) . .
O7 Ag9 Ag4 128.26(17) 3_666 .
Ag5 Ag9 Ag4 66.55(4) . .
C13 Ag9 Ag10 88.5(3) . .
O7 Ag9 Ag10 90.21(16) 3_666 .
Ag5 Ag9 Ag10 55.31(3) . .
Ag4 Ag9 Ag10 121.71(4) . .
C13 Ag9 Ag13 111.6(3) . .
O7 Ag9 Ag13 74.92(17) 3_666 .
Ag5 Ag9 Ag13 121.62(5) . .
Ag4 Ag9 Ag13 148.97(4) . .
Ag10 Ag9 Ag13 71.90(4) . .
C31 Ag10 C19 164.5(5) . .
C31 Ag10 C32 28.4(5) . .
C19 Ag10 C32 136.5(5) . .
C31 Ag10 Ag5 129.7(4) . .
C19 Ag10 Ag5 51.6(3) . .
C32 Ag10 Ag5 117.4(4) . .
C31 Ag10 Ag11 138.0(4) . .
C19 Ag10 Ag11 51.5(3) . .
C32 Ag10 Ag11 152.1(5) . .
Ag5 Ag10 Ag11 88.32(4) . .
C31 Ag10 Ag9 84.0(4) . .
C19 Ag10 Ag9 105.2(3) . .
C32 Ag10 Ag9 95.2(5) . .
Ag5 Ag10 Ag9 58.19(3) . .
Ag11 Ag10 Ag9 108.36(4) . .
C31 Ag10 Ag14 42.6(4) . .
C19 Ag10 Ag14 146.8(3) . .
C32 Ag10 Ag14 68.2(3) . .
Ag5 Ag10 Ag14 148.22(5) . .
Ag11 Ag10 Ag14 96.09(4) . .
Ag9 Ag10 Ag14 90.80(4) . .
C37 Ag11 C19 149.7(4) . .
C37 Ag11 O21 109.0(4) . .
C19 Ag11 O21 85.9(4) . .
C37 Ag11 Ag7 52.6(3) . .
C19 Ag11 Ag7 107.9(3) . .
O21 Ag11 Ag7 160.8(3) . .
C37 Ag11 Ag6 107.7(3) . .
C19 Ag11 Ag6 49.7(3) . .
O21 Ag11 Ag6 134.7(3) . .
Ag7 Ag11 Ag6 58.35(3) . .
C37 Ag11 Ag15 50.0(3) . .
C19 Ag11 Ag15 156.1(3) . .
O21 Ag11 Ag15 70.9(3) . .
Ag7 Ag11 Ag15 95.99(4) . .
Ag6 Ag11 Ag15 154.09(5) . .
C37 Ag11 Ag10 162.8(3) . .
C19 Ag11 Ag10 46.5(3) . .
O21 Ag11 Ag10 58.3(3) . .
Ag7 Ag11 Ag10 140.86(5) . .
Ag6 Ag11 Ag10 89.05(4) . .
Ag15 Ag11 Ag10 112.74(5) . .
O19 Ag12 C37 134.2(4) . .
O19 Ag12 O11 101.3(4) . .
C37 Ag12 O11 124.4(3) . .
O19 Ag12 C38 111.8(4) . .
C37 Ag12 C38 26.6(4) . .
O11 Ag12 C38 143.6(4) . .
O19 Ag12 Ag15 101.2(3) . .
C37 Ag12 Ag15 50.2(3) . .
O11 Ag12 Ag15 129.03(16) . .
C38 Ag12 Ag15 59.5(4) . .
O19 Ag12 Ag16 79.3(3) . .
C37 Ag12 Ag16 102.9(3) . .
O11 Ag12 Ag16 82.83(16) . .
C38 Ag12 Ag16 117.1(4) . .
Ag15 Ag12 Ag16 57.61(3) . .
O19 Ag12 Ag7 160.8(3) . .
C37 Ag12 Ag7 48.0(3) . .
O11 Ag12 Ag7 80.79(17) . .
C38 Ag12 Ag7 62.9(3) . .
Ag15 Ag12 Ag7 91.74(4) . .
Ag16 Ag12 Ag7 119.82(4) . .
C31 Ag13 O24 130.0(5) . .
C31 Ag13 O22 134.0(7) . .
O24 Ag13 O22 90.2(6) . .
C31 Ag13 Ag14 49.7(4) . .
O24 Ag13 Ag14 143.8(3) . .
O22 Ag13 Ag14 112.6(5) . .
C31 Ag13 Ag9 81.1(4) . .
O24 Ag13 Ag9 55.4(3) . .
O22 Ag13 Ag9 144.4(5) . .
Ag14 Ag13 Ag9 94.69(6) . .
C31 Ag14 C49 153.6(5) . .
C31 Ag14 O8 106.7(4) . 3_666
C49 Ag14 O8 99.6(4) . 3_666
C31 Ag14 Ag13 48.4(4) . .
C49 Ag14 Ag13 124.7(4) . .
O8 Ag14 Ag13 107.68(16) 3_666 .
C31 Ag14 Ag19 163.3(4) . .
C49 Ag14 Ag19 41.6(4) . .
O8 Ag14 Ag19 58.45(15) 3_666 .
Ag13 Ag14 Ag19 139.47(6) . .
C31 Ag14 Ag10 43.3(4) . .
C49 Ag14 Ag10 157.7(4) . .
O8 Ag14 Ag10 66.32(16) 3_666 .
Ag13 Ag14 Ag10 77.19(5) . .
Ag19 Ag14 Ag10 119.98(5) . .
O20 Ag15 C37 110.6(5) . .
O20 Ag15 C55 101.2(5) . .
C37 Ag15 C55 145.3(5) . .
O20 Ag15 Ag16 142.0(4) . .
C37 Ag15 Ag16 106.1(3) . .
C55 Ag15 Ag16 47.5(3) . .
O20 Ag15 Ag12 156.2(4) . .
C37 Ag15 Ag12 50.0(3) . .
C55 Ag15 Ag12 95.6(4) . .
Ag16 Ag15 Ag12 61.25(3) . .
O20 Ag15 Ag11 87.2(3) . .
C37 Ag15 Ag11 46.2(3) . .
C55 Ag15 Ag11 152.3(3) . .
Ag16 Ag15 Ag11 112.03(4) . .
Ag12 Ag15 Ag11 85.55(4) . .
O20 Ag15 Ag19 78.2(4) . .
C37 Ag15 Ag19 155.3(3) . .
C55 Ag15 Ag19 44.4(4) . .
Ag16 Ag15 Ag19 64.10(3) . .
Ag12 Ag15 Ag19 125.33(4) . .
Ag11 Ag15 Ag19 113.97(5) . .
C55 Ag16 O4 120.8(4) . 3_666
C55 Ag16 O9 128.6(3) . 3_666
O4 Ag16 O9 95.4(2) 3_666 3_666
C55 Ag16 O18 102.9(4) . .
O4 Ag16 O18 84.7(3) 3_666 .
O9 Ag16 O18 116.7(3) 3_666 .
C55 Ag16 Ag15 53.1(3) . .
O4 Ag16 Ag15 154.30(17) 3_666 .
O9 Ag16 Ag15 78.12(15) 3_666 .
O18 Ag16 Ag15 120.6(2) . .
C55 Ag16 Ag20 52.7(3) . .
O4 Ag16 Ag20 70.61(17) 3_666 .
O9 Ag16 Ag20 154.77(15) 3_666 .
O18 Ag16 Ag20 83.7(3) . .
Ag15 Ag16 Ag20 105.12(4) . .
C55 Ag16 Ag12 99.7(4) . .
O4 Ag16 Ag12 137.93(18) 3_666 .
O9 Ag16 Ag12 63.75(14) 3_666 .
O18 Ag16 Ag12 74.8(2) . .
Ag15 Ag16 Ag12 61.14(4) . .
Ag20 Ag16 Ag12 140.11(4) . .
C55 Ag16 Ag19 42.9(4) . .
O4 Ag16 Ag19 96.94(18) 3_666 .
O9 Ag16 Ag19 102.79(16) 3_666 .
O18 Ag16 Ag19 140.1(3) . .
Ag15 Ag16 Ag19 61.16(4) . .
Ag20 Ag16 Ag19 60.02(4) . .
Ag12 Ag16 Ag19 122.29(4) . .
O22 Ag17 C43 158.0(7) . .
O22 Ag17 O15 113.9(6) . 3_666
C43 Ag17 O15 88.1(4) . 3_666
O22 Ag17 C44 145.6(7) . .
C43 Ag17 C44 28.1(4) . .
O15 Ag17 C44 85.9(4) 3_666 .
O22 Ag17 Ag18 116.8(5) . .
C43 Ag17 Ag18 47.6(3) . .
O15 Ag17 Ag18 118.1(2) 3_666 .
C44 Ag17 Ag18 71.5(4) . .
O22 Ag17 Ag8 153.5(6) . 3_666
C43 Ag17 Ag8 45.4(3) . 3_666
O15 Ag17 Ag8 48.6(2) 3_666 3_666
C44 Ag17 Ag8 60.2(3) . 3_666
Ag18 Ag17 Ag8 70.59(4) . 3_666
C43 Ag18 C49 155.2(5) . .
C43 Ag18 O3 102.6(4) . 3_666
C49 Ag18 O3 101.2(4) . 3_666
C43 Ag18 C50 129.4(5) . .
C49 Ag18 C50 25.9(5) . .
O3 Ag18 C50 126.6(4) 3_666 .
C43 Ag18 Ag2 51.1(4) . 3_666
C49 Ag18 Ag2 135.5(3) . 3_666
O3 Ag18 Ag2 68.27(17) 3_666 3_666
C50 Ag18 Ag2 133.5(4) . 3_666
C43 Ag18 Ag17 52.2(4) . .
C49 Ag18 Ag17 119.0(4) . .
O3 Ag18 Ag17 120.16(18) 3_666 .
C50 Ag18 Ag17 103.0(4) . .
Ag2 Ag18 Ag17 102.33(5) 3_666 .
C43 Ag18 Ag19 159.2(3) . .
C49 Ag18 Ag19 42.1(4) . .
O3 Ag18 Ag19 59.35(18) 3_666 .
C50 Ag18 Ag19 67.3(4) . .
Ag2 Ag18 Ag19 109.06(5) 3_666 .
Ag17 Ag18 Ag19 143.89(5) . .
C49 Ag19 C55 159.3(5) . .
C49 Ag19 Ag20 133.2(4) . .
C55 Ag19 Ag20 50.1(3) . .
C49 Ag19 Ag15 128.6(4) . .
C55 Ag19 Ag15 49.2(3) . .
Ag20 Ag19 Ag15 97.12(5) . .
C49 Ag19 Ag18 45.1(4) . .
C55 Ag19 Ag18 147.8(3) . .
Ag20 Ag19 Ag18 97.90(5) . .
Ag15 Ag19 Ag18 154.71(5) . .
C49 Ag19 Ag16 157.6(4) . .
C55 Ag19 Ag16 42.7(3) . .
Ag20 Ag19 Ag16 55.93(3) . .
Ag15 Ag19 Ag16 54.74(3) . .
Ag18 Ag19 Ag16 120.37(4) . .
C49 Ag19 Ag14 44.0(3) . .
C55 Ag19 Ag14 142.4(3) . .
Ag20 Ag19 Ag14 159.31(5) . .
Ag15 Ag19 Ag14 93.26(4) . .
Ag18 Ag19 Ag14 66.65(4) . .
Ag16 Ag19 Ag14 118.71(4) . .
C7 Ag20 C55 151.8(5) 3_666 .
C7 Ag20 O13 100.9(7) 3_666 3_666
C55 Ag20 O13 103.0(7) . 3_666
C7 Ag20 Ag16 120.4(4) 3_666 .
C55 Ag20 Ag16 46.8(3) . .
O13 Ag20 Ag16 133.6(5) 3_666 .
C7 Ag20 Ag19 162.1(4) 3_666 .
C55 Ag20 Ag19 44.9(3) . .
O13 Ag20 Ag19 70.2(5) 3_666 .
Ag16 Ag20 Ag19 64.05(3) . .
C7 Ag20 Ag4 42.4(4) 3_666 3_666
C55 Ag20 Ag4 120.9(3) . 3_666
O13 Ag20 Ag4 134.4(7) 3_666 3_666
Ag16 Ag20 Ag4 78.57(4) . 3_666
Ag19 Ag20 Ag4 134.43(5) . 3_666
C7 Ag20 Ag1 44.1(4) 3_666 3_666
C55 Ag20 Ag1 161.3(3) . 3_666
O13 Ag20 Ag1 72.1(7) 3_666 3_666
Ag16 Ag20 Ag1 123.76(5) . 3_666
Ag19 Ag20 Ag1 118.21(6) . 3_666
Ag4 Ag20 Ag1 62.45(4) 3_666 3_666
O3 Mo1 O1 104.5(3) . .
O3 Mo1 O4 100.4(3) . .
O1 Mo1 O4 102.0(3) . .
O3 Mo1 O2 92.0(3) . .
O1 Mo1 O2 95.4(3) . .
O4 Mo1 O2 155.2(3) . .
O3 Mo1 O5 94.8(3) . .
O1 Mo1 O5 156.2(3) . .
O4 Mo1 O5 87.8(2) . .
O2 Mo1 O5 69.7(2) . .
O3 Mo1 O10 166.3(3) . 3_666
O1 Mo1 O10 85.3(3) . 3_666
O4 Mo1 O10 86.6(3) . 3_666
O2 Mo1 O10 77.3(2) . 3_666
O5 Mo1 O10 73.6(2) . 3_666
O6 Mo2 O11 102.7(3) . .
O6 Mo2 O2 98.5(3) . .
O11 Mo2 O2 104.2(3) . .
O6 Mo2 O7 95.7(3) . .
O11 Mo2 O7 102.6(3) . .
O2 Mo2 O7 145.9(2) . .
O6 Mo2 O5 106.5(3) . .
O11 Mo2 O5 150.7(3) . .
O2 Mo2 O5 74.4(2) . .
O7 Mo2 O5 71.9(2) . .
O6 Mo2 O9 175.4(3) . 3_666
O11 Mo2 O9 80.4(3) . 3_666
O2 Mo2 O9 83.9(3) . 3_666
O7 Mo2 O9 80.2(2) . 3_666
O5 Mo2 O9 70.4(2) . 3_666
O8 Mo3 O9 101.7(3) . .
O8 Mo3 O10 104.3(3) . .
O9 Mo3 O10 101.2(3) . .
O8 Mo3 O5 103.7(3) . .
O9 Mo3 O5 91.2(2) . .
O10 Mo3 O5 146.2(2) . .
O8 Mo3 O7 96.5(3) . .
O9 Mo3 O7 158.0(3) . .
O10 Mo3 O7 85.9(2) . .
O5 Mo3 O7 72.5(2) . .
O8 Mo3 O5 176.7(3) . 3_666
O9 Mo3 O5 75.0(2) . 3_666
O10 Mo3 O5 76.7(2) . 3_666
O5 Mo3 O5 76.4(2) . 3_666
O7 Mo3 O5 86.7(2) . 3_666
Mo1 O1 Ag6 126.7(3) . .
Mo2 O2 Mo1 112.7(3) . .
Mo2 O2 Ag8 120.1(3) . .
Mo1 O2 Ag8 107.4(3) . .
Mo1 O3 Ag18 142.0(4) . 3_666
Mo1 O4 Ag16 123.4(3) . 3_666
Mo3 O5 Mo2 102.4(2) . .
Mo3 O5 Mo1 149.1(3) . .
Mo2 O5 Mo1 99.0(2) . .
Mo3 O5 Mo3 103.6(2) . 3_666
Mo2 O5 Mo3 98.8(2) . 3_666
Mo1 O5 Mo3 94.8(2) . 3_666
Mo2 O7 Mo3 110.5(3) . .
Mo2 O7 Ag9 131.2(3) . 3_666
Mo3 O7 Ag9 118.0(3) . 3_666
Mo3 O8 Ag14 135.8(4) . 3_666
Mo3 O9 Ag16 113.7(3) . 3_666
Mo3 O9 Mo2 114.2(3) . 3_666
Ag16 O9 Mo2 119.7(3) 3_666 3_666
Mo3 O10 Mo1 114.6(3) . 3_666
Mo2 O11 Ag12 125.2(4) . .
C2 C1 Ag3 137.5(14) . .
C2 C1 Ag1 122.8(14) . .
Ag3 C1 Ag1 90.0(6) . .
C2 C1 Ag2 122.3(13) . .
Ag3 C1 Ag2 81.5(5) . .
Ag1 C1 Ag2 87.0(5) . .
C1 C2 C3 177.4(19) . .
C6 C3 C5 110.5(18) . .
C6 C3 C2 110(3) . .
C5 C3 C2 107(4) . .
C6 C3 C4 109.2(17) . .
C5 C3 C4 108.6(17) . .
C2 C3 C4 111.2(18) . .
C8 C7 Ag4 131.1(13) . .
C8 C7 Ag20 127.9(11) . 3_666
Ag4 C7 Ag20 93.8(5) . 3_666
C8 C7 Ag1 103.4(12) . .
Ag4 C7 Ag1 98.1(5) . .
Ag20 C7 Ag1 92.5(5) 3_666 .
C7 C8 C9 174.5(17) . .
C10 C9 C12 117(2) . .
C10 C9 C11 109(2) . .
C12 C9 C11 118(2) . .
C10 C9 C8 106.1(19) . .
C12 C9 C8 103.6(17) . .
C11 C9 C8 101.7(18) . .
C14 C13 Ag9 158.0(10) . .
C14 C13 Ag5 118.8(9) . .
Ag9 C13 Ag5 83.0(4) . .
C14 C13 Ag4 92.3(9) . .
Ag9 C13 Ag4 88.4(4) . .
Ag5 C13 Ag4 93.4(4) . .
C13 C14 C15 175.3(15) . .
C13 C14 Ag4 60.3(8) . .
C15 C14 Ag4 124.1(10) . .
C18 C15 C17 120(2) . .
C18 C15 C14 112(2) . .
C17 C15 C14 110.3(18) . .
C18 C15 C16 101(2) . .
C17 C15 C16 102(3) . .
C14 C15 C16 109(2) . .
C20 C19 Ag10 129.5(12) . .
C20 C19 Ag5 142.1(10) . .
Ag10 C19 Ag5 77.6(4) . .
C20 C19 Ag6 89.5(11) . .
Ag10 C19 Ag6 136.1(6) . .
Ag5 C19 Ag6 80.9(4) . .
C20 C19 Ag11 90.8(8) . .
Ag10 C19 Ag11 82.0(4) . .
Ag5 C19 Ag11 122.2(5) . .
Ag6 C19 Ag11 77.9(4) . .
C19 C20 C21 171.5(16) . .
C19 C20 Ag6 63.1(9) . .
C21 C20 Ag6 124.6(11) . .
C20 C21 C24 109.2(18) . .
C20 C21 C23 106.9(17) . .
C24 C21 C23 114(2) . .
C20 C21 C22 106.8(16) . .
C24 C21 C22 114(2) . .
C23 C21 C22 106(2) . .
C26 C25 Ag7 136.7(11) . .
C26 C25 Ag6 124.2(10) . .
Ag7 C25 Ag6 78.1(4) . .
C26 C25 Ag3 86.9(10) . .
Ag7 C25 Ag3 135.9(5) . .
Ag6 C25 Ag3 80.6(4) . .
C26 C25 Ag8 109.6(10) . .
Ag7 C25 Ag8 81.9(4) . .
Ag6 C25 Ag8 119.1(5) . .
Ag3 C25 Ag8 75.5(4) . .
C25 C26 C27 174.7(17) . .
C25 C26 Ag3 65.5(8) . .
C27 C26 Ag3 117.3(12) . .
C28 C27 C29 124(4) . .
C28 C27 C26 109(3) . .
C29 C27 C26 111(3) . .
C28 C27 C30 106(3) . .
C29 C27 C30 94(3) . .
C26 C27 C30 113(2) . .
C32 C31 Ag13 120.5(16) . .
C32 C31 Ag14 149.0(15) . .
Ag13 C31 Ag14 81.9(5) . .
C32 C31 Ag10 91.6(12) . .
Ag13 C31 Ag10 120.9(7) . .
Ag14 C31 Ag10 94.1(6) . .
C31 C32 C33 170(3) . .
C31 C32 Ag10 60.1(10) . .
C33 C32 Ag10 125.9(14) . .
C35 C33 C34 112.2(16) . .
C35 C33 C32 106(2) . .
C34 C33 C32 108(4) . .
C35 C33 C36 110.0(15) . .
C34 C33 C36 109.9(15) . .
C32 C33 C36 111(5) . .
C38 C37 Ag11 140.7(11) . .
C38 C37 Ag12 89.8(9) . .
Ag11 C37 Ag12 129.1(5) . .
C38 C37 Ag7 115.3(12) . .
Ag11 C37 Ag7 78.8(4) . .
Ag12 C37 Ag7 84.1(4) . .
C38 C37 Ag15 100.7(11) . .
Ag11 C37 Ag15 83.7(4) . .
Ag12 C37 Ag15 79.9(3) . .
Ag7 C37 Ag15 140.3(5) . .
C37 C38 C39 174.2(16) . .
C37 C38 Ag12 63.6(8) . .
C39 C38 Ag12 120.0(11) . .
C42 C39 C40 127(3) . .
C42 C39 C41 89(3) . .
C40 C39 C41 119(3) . .
C42 C39 C38 113(3) . .
C40 C39 C38 101(2) . .
C41 C39 C38 108(2) . .
C44 C43 Ag18 141.3(12) . .
C44 C43 Ag2 115.6(12) . 3_666
Ag18 C43 Ag2 80.6(5) . 3_666
C44 C43 Ag8 111.2(12) . 3_666
Ag18 C43 Ag8 105.0(5) . 3_666
Ag2 C43 Ag8 84.1(4) 3_666 3_666
C44 C43 Ag17 87.6(11) . .
Ag18 C43 Ag17 80.2(4) . .
Ag2 C43 Ag17 156.8(6) 3_666 .
Ag8 C43 Ag17 88.1(5) 3_666 .
C43 C44 C45 176.8(18) . .
C43 C44 Ag17 64.3(9) . .
C45 C44 Ag17 118.9(12) . .
C48 C45 C47 115(2) . .
C48 C45 C46 111(2) . .
C47 C45 C46 110(2) . .
C48 C45 C44 103.7(17) . .
C47 C45 C44 106.6(17) . .
C46 C45 C44 109.7(19) . .
C50 C49 Ag19 160.4(14) . .
C50 C49 Ag14 99.5(11) . .
Ag19 C49 Ag14 94.3(5) . .
C50 C49 Ag18 97.6(12) . .
Ag19 C49 Ag18 92.8(5) . .
Ag14 C49 Ag18 102.8(6) . .
C49 C50 C51 178.6(19) . .
C49 C50 Ag18 56.5(10) . .
C51 C50 Ag18 122.2(12) . .
C52 C51 C54 117(3) . .
C52 C51 C53 115(2) . .
C54 C51 C53 107.6(16) . .
C52 C51 C50 104(4) . .
C54 C51 C50 103(2) . .
C53 C51 C50 110(2) . .
C56 C55 Ag16 148.9(13) . .
C56 C55 Ag19 115.9(12) . .
Ag16 C55 Ag19 94.4(5) . .
C56 C55 Ag15 107.5(9) . .
Ag16 C55 Ag15 79.5(4) . .
Ag19 C55 Ag15 86.5(4) . .
C56 C55 Ag20 94.9(9) . .
Ag16 C55 Ag20 80.6(4) . .
Ag19 C55 Ag20 85.0(5) . .
Ag15 C55 Ag20 157.6(5) . .
C55 C56 C57 175.6(15) . .
C60 C57 C58 100(3) . .
C60 C57 C59 108(3) . .
C58 C57 C59 129(3) . .
C60 C57 C56 104(2) . .
C58 C57 C56 106(2) . .
C59 C57 C56 107.7(19) . .
O12 C61 O13 134(3) . .
O12 C61 C62 114(3) . .
O13 C61 C62 112(3) . .
F1 C62 F3A 124(3) . .
F1 C62 F3B 99(4) . .
F3A C62 F3B 51(3) . .
F1 C62 F2 104(5) . .
F3A C62 F2 62(4) . .
F3B C62 F2 110(5) . .
F1 C62 C61 118(4) . .
F3A C62 C61 118(4) . .
F3B C62 C61 118(4) . .
F2 C62 C61 107(4) . .
F3A F2 C62 55(3) . .
F3B F3A C62 66(4) . .
F3B F3A F2 126(5) . .
C62 F3A F2 63(3) . .
F3A F3B C62 63(4) . .
C61 O12 Ag2 113.1(16) . .
C61 O13 Ag20 170(2) . 3_666
O15 C63 O14 127.5(15) . .
O15 C63 C64 117(2) . .
O14 C63 C64 116(2) . .
F5 C64 F6 97(2) . .
F5 C64 F4 121(2) . .
F6 C64 F4 101(2) . .
F5 C64 C63 113(2) . .
F6 C64 C63 108(2) . .
F4 C64 C63 114(2) . .
C63 O14 Ag7 124.0(10) . .
C63 O15 Ag8 127.0(11) . .
C63 O15 Ag17 139.4(11) . 3_666
Ag8 O15 Ag17 81.7(4) . 3_666
O16 C65 O17 129.2(11) . .
O16 C65 C66 115.1(13) . .
O17 C65 C66 115.7(13) . .
F9 C66 F8 110.9(13) . .
F9 C66 F7 101.2(15) . .
F8 C66 F7 102.3(14) . .
F9 C66 C65 117.2(14) . .
F8 C66 C65 112.3(13) . .
F7 C66 C65 111.4(12) . .
C65 O16 Ag6 121.9(8) . .
C65 O17 Ag5 125.1(8) . .
O18 C67 O19 130.2(11) . .
O18 C67 C68 116.7(16) . .
O19 C67 C68 113.1(16) . .
F10 C68 F12 103(3) . .
F10 C68 F11 107(3) . .
F12 C68 F11 109(3) . .
F10 C68 C67 114(3) . .
F12 C68 C67 115(2) . .
F11 C68 C67 109(2) . .
C67 O18 Ag16 115.6(8) . .
C67 O19 Ag12 118.8(8) . .
F14 C69 F15 105(2) . .
F14 C69 F13 114(3) . .
F15 C69 F13 98(2) . .
F14 C69 C70 116(2) . .
F15 C69 C70 115(2) . .
F13 C69 C70 107.1(19) . .
O20 C70 O21 127.6(14) . .
O20 C70 C69 120.0(17) . .
O21 C70 C69 112.2(17) . .
C70 O20 Ag15 116.5(10) . .
C70 O21 Ag11 131.0(11) . .
O22 C71 O23 115(3) . .
O22 C71 C72 117(3) . .
O23 C71 C72 128(3) . .
F16 C72 F17 102.9(19) . .
F16 C72 F18 104.0(19) . .
F17 C72 F18 102.0(19) . .
F16 C72 C71 118(3) . .
F17 C72 C71 116(3) . .
F18 C72 C71 112(3) . .
C71 O22 Ag17 112.3(17) . .
C71 O22 Ag13 140.7(19) . .
Ag17 O22 Ag13 105.3(9) . .
C73 O24 Ag13 125.3(11) . .

loop_
_geom_bond_atom_site_label_1
_geom_bond_atom_site_label_2
_geom_bond_distance
_geom_bond_site_symmetry_2
Ag1 C7 2.221(15) .
Ag1 C1 2.226(16) .
Ag1 Ag2 3.078(2) .
Ag1 Ag3 3.1216(18) .
Ag1 Ag20 3.1896(18) 3_666
Ag1 Ag4 3.2930(19) .
Ag2 C1 2.244(13) .
Ag2 C43 2.292(14) 3_666
Ag2 O12 2.455(16) .
Ag2 Ag3 2.8936(17) .
Ag2 Ag18 2.9043(16) 3_666
Ag2 Ag8 3.0820(17) .
Ag3 C1 2.187(16) .
Ag3 C25 2.384(13) .
Ag3 C26 2.615(13) .
Ag3 Ag8 2.9288(14) .
Ag3 Ag6 3.0257(15) .
Ag4 C7 2.137(14) .
Ag4 C13 2.273(12) .
Ag4 C14 2.615(12) .
Ag4 Ag9 3.0844(14) .
Ag4 Ag20 3.1628(17) 3_666
Ag4 Ag5 3.2991(15) .
Ag5 C13 2.261(12) .
Ag5 C19 2.269(13) .
Ag5 O17 2.366(9) .
Ag5 Ag10 2.8293(15) .
Ag5 Ag9 2.9241(12) .
Ag5 Ag6 2.9838(14) .
Ag6 C25 2.291(13) .
Ag6 C19 2.330(13) .
Ag6 O16 2.495(9) .
Ag6 O1 2.515(7) .
Ag6 C20 2.614(14) .
Ag6 Ag7 2.8741(13) .
Ag6 Ag11 2.9883(14) .
Ag7 C25 2.271(13) .
Ag7 C37 2.354(13) .
Ag7 O14 2.459(11) .
Ag7 Ag11 2.9056(16) .
Ag7 Ag8 3.0629(15) .
Ag7 Ag12 3.1513(13) .
Ag8 C43 2.308(14) 3_666
Ag8 C25 2.401(12) .
Ag8 O15 2.454(11) .
Ag8 O2 2.508(6) .
Ag8 Ag17 3.2384(15) 3_666
Ag9 C13 2.150(11) .
Ag9 O7 2.205(6) 3_666
Ag9 Ag10 3.1558(15) .
Ag9 Ag13 3.321(2) .
Ag10 C31 2.224(14) .
Ag10 C19 2.244(14) .
Ag10 C32 2.565(17) .
Ag10 Ag11 3.0617(15) .
Ag10 Ag14 3.2326(15) .
Ag11 C37 2.222(12) .
Ag11 C19 2.421(11) .
Ag11 O21 2.467(13) .
Ag11 Ag15 3.0585(13) .
Ag12 O19 2.301(9) .
Ag12 C37 2.352(11) .
Ag12 O11 2.398(8) .
Ag12 C38 2.626(13) .
Ag12 Ag15 3.0236(17) .
Ag12 Ag16 3.0267(13) .
Ag13 C31 2.151(16) .
Ag13 O24 2.261(12) .
Ag13 O22 2.28(2) .
Ag13 Ag14 2.848(2) .
Ag14 C31 2.193(15) .
Ag14 C49 2.247(13) .
Ag14 O8 2.588(7) 3_666
Ag14 Ag19 3.2224(16) .
Ag15 O20 2.354(12) .
Ag15 C37 2.358(13) .
Ag15 C55 2.370(12) .
Ag15 Ag16 2.9150(13) .
Ag15 Ag19 3.1274(16) .
Ag16 C55 2.185(12) .
Ag16 O4 2.304(6) 3_666
Ag16 O9 2.330(6) 3_666
Ag16 O18 2.425(9) .
Ag16 Ag20 2.9586(15) .
Ag16 Ag19 3.2116(15) .
Ag17 O22 2.24(2) .
Ag17 C43 2.348(14) .
Ag17 O15 2.494(15) 3_666
Ag17 C44 2.604(16) .
Ag17 Ag18 2.930(2) .
Ag17 Ag8 3.2384(15) 3_666
Ag18 C43 2.195(14) .
Ag18 C49 2.268(15) .
Ag18 O3 2.496(7) 3_666
Ag18 C50 2.697(15) .
Ag18 Ag2 2.9043(16) 3_666
Ag18 Ag19 3.1979(17) .
Ag19 C49 2.147(15) .
Ag19 C55 2.191(14) .
Ag19 Ag20 3.0937(17) .
Ag20 C7 2.193(13) 3_666
Ag20 C55 2.384(12) .
Ag20 O13 2.52(2) 3_666
Ag20 Ag4 3.1628(17) 3_666
Ag20 Ag1 3.1896(18) 3_666
Mo1 O3 1.771(7) .
Mo1 O1 1.772(6) .
Mo1 O4 1.772(6) .
Mo1 O2 2.131(6) .
Mo1 O5 2.223(5) .
Mo1 O10 2.265(6) 3_666
Mo2 O6 1.746(7) .
Mo2 O11 1.749(7) .
Mo2 O2 1.903(6) .
Mo2 O7 1.925(6) .
Mo2 O5 2.195(5) .
Mo2 O9 2.374(6) 3_666
Mo3 O8 1.738(7) .
Mo3 O9 1.809(6) .
Mo3 O10 1.811(6) .
Mo3 O5 2.027(5) .
Mo3 O7 2.078(6) .
Mo3 O5 2.445(6) 3_666
O3 Ag18 2.496(7) 3_666
O4 Ag16 2.304(6) 3_666
O5 Mo3 2.445(6) 3_666
O7 Ag9 2.205(6) 3_666
O8 Ag14 2.588(7) 3_666
O9 Ag16 2.330(6) 3_666
O9 Mo2 2.374(6) 3_666
O10 Mo1 2.265(6) 3_666
C1 C2 1.182(18) .
C2 C3 1.528(15) .
C3 C6 1.507(18) .
C3 C5 1.516(19) .
C3 C4 1.533(18) .
C7 C8 1.197(17) .
C7 Ag20 2.193(12) 3_666
C9 C10 1.46(3) .
C9 C12 1.520(18) .
C9 C11 1.533(18) .
C13 C14 1.207(15) .
C14 C15 1.487(16) .
C15 C18 1.44(4) .
C15 C17 1.44(3) .
C15 C16 1.66(4) .
C19 C20 1.204(16) .
C20 C21 1.49(2) .
C21 C24 1.49(4) .
C21 C23 1.50(3) .
C21 C22 1.56(4) .
C25 C26 1.213(16) .
C26 C27 1.48(3) .
C27 C28 1.35(5) .
C27 C29 1.47(5) .
C27 C30 1.49(4) .
C31 C32 1.219(18) .
C32 C33 1.530(17) .
C33 C35 1.504(18) .
C33 C34 1.508(19) .
C33 C36 1.538(19) .
C37 C38 1.176(15) .
C38 C39 1.53(3) .
C39 C42 1.512(19) .
C39 C40 1.518(19) .
C39 C41 1.523(18) .
C43 C44 1.226(19) .
C43 Ag2 2.292(14) 3_666
C43 Ag8 2.308(14) 3_666
C44 C45 1.57(2) .
C45 C48 1.521(18) .
C45 C47 1.525(17) .
C45 C46 1.53(4) .
C49 C50 1.190(18) .
C50 C51 1.55(3) .
C51 C52 1.42(4) .
C51 C54 1.531(18) .
C51 C53 1.535(18) .
C55 C56 1.207(16) .
C56 C57 1.54(3) .
C57 C60 1.44(4) .
C57 C58 1.515(19) .
C57 C59 1.532(18) .
C61 O12 1.15(2) .
C61 O13 1.22(3) .
C61 C62 1.535(19) .
C62 F1 1.16(5) .
C62 F3A 1.23(5) .
C62 F3B 1.26(6) .
C62 F2 1.35(6) .
F2 F3A 1.33(6) .
F3A F3B 1.07(4) .
O13 Ag20 2.52(2) 3_666
C63 O15 1.23(2) .
C63 O14 1.25(2) .
C63 C64 1.53(2) .
C64 F5 1.29(3) .
C64 F6 1.33(3) .
C64 F4 1.34(3) .
O15 Ag17 2.494(15) 3_666
C65 O16 1.218(15) .
C65 O17 1.255(16) .
C65 C66 1.523(14) .
C66 F9 1.295(18) .
C66 F8 1.324(18) .
C66 F7 1.336(18) .
C67 O18 1.219(16) .
C67 O19 1.270(16) .
C67 C68 1.580(17) .
C68 F10 1.19(3) .
C68 F12 1.26(3) .
C68 F11 1.33(3) .
C69 F14 1.19(3) .
C69 F15 1.22(3) .
C69 F13 1.30(3) .
C69 C70 1.554(17) .
C70 O20 1.225(19) .
C70 O21 1.259(18) .
C71 O22 1.24(3) .
C71 O23 1.27(3) .
C71 C72 1.492(18) .
C72 F16 1.261(18) .
C72 F17 1.283(19) .
C72 F18 1.302(19) .
O24 C73 1.46(2) .

loop_
_geom_torsion_atom_site_label_1
_geom_torsion_atom_site_label_2
_geom_torsion_atom_site_label_3
_geom_torsion_atom_site_label_4
_geom_torsion
_geom_torsion_site_symmetry_1
_geom_torsion_site_symmetry_4
C7 Ag1 Ag2 C1 -150.4(8) . .
Ag3 Ag1 Ag2 C1 57.1(6) . .
Ag20 Ag1 Ag2 C1 -163.1(6) 3_666 .
Ag4 Ag1 Ag2 C1 149.9(6) . .
C7 Ag1 Ag2 C43 83.0(9) . 3_666
C1 Ag1 Ag2 C43 -126.5(9) . 3_666
Ag3 Ag1 Ag2 C43 -69.5(7) . 3_666
Ag20 Ag1 Ag2 C43 70.3(7) 3_666 3_666
Ag4 Ag1 Ag2 C43 23.4(8) . 3_666
C7 Ag1 Ag2 O12 -46.3(6) . .
C1 Ag1 Ag2 O12 104.1(7) . .
Ag3 Ag1 Ag2 O12 161.2(4) . .
Ag20 Ag1 Ag2 O12 -59.0(4) 3_666 .
Ag4 Ag1 Ag2 O12 -106.0(4) . .
C7 Ag1 Ag2 Ag3 152.5(5) . .
C1 Ag1 Ag2 Ag3 -57.1(6) . .
Ag20 Ag1 Ag2 Ag3 139.78(5) 3_666 .
Ag4 Ag1 Ag2 Ag3 92.81(9) . .
C7 Ag1 Ag2 Ag18 34.6(5) . 3_666
C1 Ag1 Ag2 Ag18 -175.0(6) . 3_666
Ag3 Ag1 Ag2 Ag18 -117.92(6) . 3_666
Ag20 Ag1 Ag2 Ag18 21.86(7) 3_666 3_666
Ag4 Ag1 Ag2 Ag18 -25.11(11) . 3_666
C7 Ag1 Ag2 Ag8 114.3(5) . .
C1 Ag1 Ag2 Ag8 -95.3(6) . .
Ag3 Ag1 Ag2 Ag8 -38.19(4) . .
Ag20 Ag1 Ag2 Ag8 101.59(5) 3_666 .
Ag4 Ag1 Ag2 Ag8 54.62(10) . .
C43 Ag2 Ag3 C1 -153.6(6) 3_666 .
O12 Ag2 Ag3 C1 10.8(10) . .
Ag18 Ag2 Ag3 C1 157.7(6) 3_666 .
Ag1 Ag2 Ag3 C1 54.2(5) . .
Ag8 Ag2 Ag3 C1 -169.2(5) . .
C1 Ag2 Ag3 C25 165.6(6) . .
C43 Ag2 Ag3 C25 12.0(5) 3_666 .
O12 Ag2 Ag3 C25 176.4(9) . .
Ag18 Ag2 Ag3 C25 -36.7(3) 3_666 .
Ag1 Ag2 Ag3 C25 -140.2(3) . .
Ag8 Ag2 Ag3 C25 -3.6(3) . .
C1 Ag2 Ag3 C26 134.5(7) . .
C43 Ag2 Ag3 C26 -19.1(5) 3_666 .
O12 Ag2 Ag3 C26 145.3(9) . .
Ag18 Ag2 Ag3 C26 -67.8(4) 3_666 .
Ag1 Ag2 Ag3 C26 -171.3(4) . .
Ag8 Ag2 Ag3 C26 -34.8(4) . .
C1 Ag2 Ag3 Ag8 169.2(5) . .
C43 Ag2 Ag3 Ag8 15.7(3) 3_666 .
O12 Ag2 Ag3 Ag8 -180.0(9) . .
Ag18 Ag2 Ag3 Ag8 -33.03(6) 3_666 .
Ag1 Ag2 Ag3 Ag8 -136.57(5) . .
C1 Ag2 Ag3 Ag6 -138.0(5) . .
C43 Ag2 Ag3 Ag6 68.4(3) 3_666 .
O12 Ag2 Ag3 Ag6 -127.2(9) . .
Ag18 Ag2 Ag3 Ag6 19.71(11) 3_666 .
Ag1 Ag2 Ag3 Ag6 -83.82(7) . .
Ag8 Ag2 Ag3 Ag6 52.75(7) . .
C1 Ag2 Ag3 Ag1 -54.2(5) . .
C43 Ag2 Ag3 Ag1 152.2(3) 3_666 .
O12 Ag2 Ag3 Ag1 -43.4(9) . .
Ag18 Ag2 Ag3 Ag1 103.53(8) 3_666 .
Ag8 Ag2 Ag3 Ag1 136.57(5) . .
C7 Ag1 Ag3 C1 170.6(10) . .
Ag2 Ag1 Ag3 C1 -60.7(5) . .
Ag20 Ag1 Ag3 C1 -121.2(5) 3_666 .
Ag4 Ag1 Ag3 C1 168.9(5) . .
C7 Ag1 Ag3 C25 -32.7(10) . .
C1 Ag1 Ag3 C25 156.7(7) . .
Ag2 Ag1 Ag3 C25 96.0(5) . .
Ag20 Ag1 Ag3 C25 35.4(5) 3_666 .
Ag4 Ag1 Ag3 C25 -34.4(5) . .
